data_7703876
loop_
_publ_author_name
'Hao, Wenjia'
'Jin, Bo'
'Zhang, Jinhao'
'Li, Xiaoyi'
'Huang, Tao'
'Shen, Juan'
'Peng, Rufang'

_publ_section_title
;
 Novel energetic metal-organic frameworks assembled from the energetic
 combination of furazan and tetrazole.
;
_journal_issue 19
_journal_name_full 'Dalton transactions (Cambridge, England : 2003)'
_journal_page_first 6295
_journal_page_last 6301
_journal_paper_doi 10.1039/d0dt00862a
_journal_volume 49
_journal_year 2020
_chemical_formula_moiety '0.5(C6 H8 N12 O10 Pb2)'
_chemical_formula_sum 'C3 H4 N6 O5 Pb'
_chemical_formula_weight 411.31
_space_group_crystal_system monoclinic
_space_group_IT_number 15
_space_group_name_Hall '-C 2yc'
_space_group_name_H-M_alt 'C 1 2/c 1'
_atom_sites_solution_hydrogens difmap
_atom_sites_solution_primary iterative
_audit_creation_date 2019-12-30
_audit_creation_method
;
Olex2 1.2
(compiled 2018.05.29 svn.r3508 for OlexSys, GUI svn.r5506)
;
_audit_update_record
;
2019-12-30 deposited with the CCDC.	2020-03-26 downloaded from the CCDC.
;
_cell_angle_alpha 90
_cell_angle_beta 98.481(5)
_cell_angle_gamma 90
_cell_formula_units_Z 4
_cell_length_a 12.7154(7)
_cell_length_b 4.4053(2)
_cell_length_c 14.5814(9)
_cell_measurement_reflns_used 1622
_cell_measurement_temperature 200.01(10)
_cell_measurement_theta_max 30.4790
_cell_measurement_theta_min 4.5910
_cell_volume 807.85(8)
_computing_cell_refinement 'CrysAlisPro 1.171.39.46 (Rigaku OD, 2018)'
_computing_data_collection 'CrysAlisPro 1.171.39.46 (Rigaku OD, 2018)'
_computing_data_reduction 'CrysAlisPro 1.171.39.46 (Rigaku OD, 2018)'
_computing_molecular_graphics 'Olex2 (Dolomanov et al., 2009)'
_computing_publication_material 'Olex2 (Dolomanov et al., 2009)'
_computing_structure_refinement 'ShelXL (Sheldrick, 2015)'
_computing_structure_solution 'olex2.solve (Bourhis et al., 2015)'
_diffrn_ambient_environment N~2~
_diffrn_ambient_temperature 200.01(10)
_diffrn_detector 'CCD plate'
_diffrn_detector_area_resol_mean 10.6525
_diffrn_detector_type Atlas
_diffrn_measured_fraction_theta_full 0.993
_diffrn_measured_fraction_theta_max 0.995
_diffrn_measurement_details
;
List of Runs (angles in degrees, time in seconds):

  # Type    Start    End  Width  t~exp~   \w     \q     \k     \f   Frames
#--------------------------------------------------------------------------
  1  \w    -87.00   0.00   1.00    5.00    --  -16.11 -38.00 -60.00   87
  2  \w    -75.00  12.00   1.00    5.00    --  -16.11 -57.00-150.00   87
;
_diffrn_measurement_device 'four-circle diffractometer'
_diffrn_measurement_device_type 'SuperNova, Dual, Cu at home/near, Atlas'
_diffrn_measurement_method '\w scans'
_diffrn_orient_matrix_type 'CrysAlisPro convention (1999,Acta A55,543-557)'
_diffrn_orient_matrix_UB_11 0.0476093000
_diffrn_orient_matrix_UB_12 -0.0100982000
_diffrn_orient_matrix_UB_13 -0.0198037000
_diffrn_orient_matrix_UB_21 0.0291212000
_diffrn_orient_matrix_UB_22 -0.0280087000
_diffrn_orient_matrix_UB_23 0.0445088000
_diffrn_orient_matrix_UB_31 -0.0081812000
_diffrn_orient_matrix_UB_32 -0.1582619000
_diffrn_orient_matrix_UB_33 -0.0066246000
_diffrn_radiation_monochromator mirror
_diffrn_radiation_probe x-ray
_diffrn_radiation_type MoK\a
_diffrn_radiation_wavelength 0.71073
_diffrn_reflns_av_R_equivalents 0.0241
_diffrn_reflns_av_unetI/netI 0.0305
_diffrn_reflns_Laue_measured_fraction_full 0.993
_diffrn_reflns_Laue_measured_fraction_max 0.995
_diffrn_reflns_limit_h_max 14
_diffrn_reflns_limit_h_min -15
_diffrn_reflns_limit_k_max 5
_diffrn_reflns_limit_k_min -3
_diffrn_reflns_limit_l_max 17
_diffrn_reflns_limit_l_min -9
_diffrn_reflns_number 1416
_diffrn_reflns_point_group_measured_fraction_full 0.993
_diffrn_reflns_point_group_measured_fraction_max 0.995
_diffrn_reflns_theta_full 25.242
_diffrn_reflns_theta_max 25.347
_diffrn_reflns_theta_min 3.973
_diffrn_source 'micro-focus sealed X-ray tube'
_diffrn_source_type 'SuperNova (Mo) X-ray Source'
_exptl_absorpt_coefficient_mu 20.903
_exptl_absorpt_correction_T_max 1.00000
_exptl_absorpt_correction_T_min 0.40344
_exptl_absorpt_correction_type multi-scan
_exptl_absorpt_process_details
;
CrysAlisPro 1.171.39.46 (Rigaku Oxford Diffraction, 2018)
Empirical absorption correction using spherical harmonics,
 implemented in SCALE3 ABSPACK scaling algorithm.
;
_exptl_crystal_density_diffrn 3.382
_exptl_crystal_description needle
_exptl_crystal_F_000 744
_exptl_crystal_size_max 0.18
_exptl_crystal_size_mid 0.17
_exptl_crystal_size_min 0.12
_refine_diff_density_max 1.135
_refine_diff_density_min -1.210
_refine_diff_density_rms 0.177
_refine_ls_extinction_method none
_refine_ls_goodness_of_fit_ref 0.960
_refine_ls_hydrogen_treatment refall
_refine_ls_matrix_type full
_refine_ls_number_parameters 77
_refine_ls_number_reflns 737
_refine_ls_number_restraints 2
_refine_ls_restrained_S_all 0.959
_refine_ls_R_factor_all 0.0175
_refine_ls_R_factor_gt 0.0174
_refine_ls_shift/su_max 0.001
_refine_ls_shift/su_mean 0.000
_refine_ls_structure_factor_coef Fsqd
_refine_ls_weighting_details
;
 w=1/[\s^2^(Fo^2^)+(0.0269P)^2^]
 where P=(Fo^2^+2Fc^2^)/3
;
_refine_ls_weighting_scheme calc
_refine_ls_wR_factor_gt 0.0419
_refine_ls_wR_factor_ref 0.0421
_reflns_Friedel_coverage 0.000
_reflns_number_gt 732
_reflns_number_total 737
_reflns_threshold_expression 'I > 2\s(I)'
_cod_data_source_file d0dt00862a2.cif
_cod_data_source_block pb
_cod_depositor_comments 'Adding full bibliography for 7703875--7703876.cif.'
_cod_database_code 7703876
_shelxl_version_number 2013-2
_chemical_oxdiff_formula 'C11 H10 N O'
_shelx_space_group_comment
;
The symmetry employed for this shelxl refinement is uniquely defined
by the following loop, which should always be used as a source of
symmetry information in preference to the above space-group names.
They are only intended as comments.
;
_shelx_estimated_absorpt_t_max 0.188
_shelx_estimated_absorpt_t_min 0.117
_reflns_odcompleteness_completeness 98.94
_reflns_odcompleteness_iscentric 1
_reflns_odcompleteness_theta 25.30
_olex2_refinement_description
;
1. Shared sites
{N1, C33}
{N3, O4}
2. Restrained distances
 O1W-H1WA
 0.86 with sigma of 0.02
 O1W-H1WB
 0.86 with sigma of 0.02
3. Uiso/Uaniso restraints and constraints
Uanis(N1) = Uanis(C33)
Uanis(N3) = Uanis(O4)
4. Others
 Fixed Sof: N1(0.5) N3(0.5) C33(0.5) O4(0.5)
;
_olex2_submission_special_instructions 'No special instructions were received'
_oxdiff_exptl_absorpt_empirical_details
;
Empirical correction (ABSPACK) includes:
- Absorption correction using spherical harmonics
- Frame scaling
;
_oxdiff_exptl_absorpt_empirical_full_max 1.979
_oxdiff_exptl_absorpt_empirical_full_min 0.576

loop_
_space_group_symop_operation_xyz
'x, y, z'
'-x, y, -z+1/2'
'x+1/2, y+1/2, z'
'-x+1/2, y+1/2, -z+1/2'
'-x, -y, -z'
'x, -y, z-1/2'
'-x+1/2, -y+1/2, -z'
'x+1/2, -y+1/2, z-1/2'

loop_
_atom_site_label
_atom_site_type_symbol
_atom_site_fract_x
_atom_site_fract_y
_atom_site_fract_z
_atom_site_U_iso_or_equiv
_atom_site_adp_type
_atom_site_occupancy
_atom_site_site_symmetry_order
_atom_site_calc_flag
_atom_site_refinement_flags_posn
_atom_site_refinement_flags_adp
_atom_site_refinement_flags_occupancy
_atom_site_disorder_assembly
_atom_site_disorder_group
Pb1 Pb 0.5000 0.22306(5) 0.2500 0.01200(11) Uani 1 2 d S T P A .
O1 O 0.5482(3) 0.7247(6) 0.3412(3) 0.0172(8) Uani 1 1 d . . . . .
O1W O 0.2898(3) 0.2097(8) 0.2133(3) 0.0216(9) Uani 1 1 d D . . . .
H1WA H 0.256(5) 0.350(13) 0.239(5) 0.06(2) Uiso 1 1 d D . . . .
H1WB H 0.273(7) 0.219(11) 0.1539(16) 0.05(3) Uiso 1 1 d D . . . .
N1 N 0.5787(4) 0.7614(7) 0.4300(4) 0.0117(10) Uani 0.5 1 d . . . A 1
N2 N 0.6503(3) 0.9667(8) 0.4644(2) 0.0152(8) Uani 1 1 d . . . . .
N3 N 0.6565(2) 0.9469(8) 0.5583(2) 0.0174(7) Uani 0.5 1 d . . . A 3
N4 N 0.5887(4) 0.7306(7) 0.5825(4) 0.0171(10) Uani 1 1 d . . . . .
C1 C 0.5408(3) 0.6162(10) 0.5038(3) 0.0119(8) Uani 1 1 d . . . . .
C33 C 0.5787(4) 0.7614(7) 0.4300(4) 0.0117(10) Uani 0.5 1 d . . . A 2
O4 O 0.6565(2) 0.9469(8) 0.5583(2) 0.0174(7) Uani 0.5 1 d . . . A 4

loop_
_atom_site_aniso_label
_atom_site_aniso_U_11
_atom_site_aniso_U_22
_atom_site_aniso_U_33
_atom_site_aniso_U_23
_atom_site_aniso_U_13
_atom_site_aniso_U_12
Pb1 0.01691(16) 0.01207(15) 0.00654(16) 0.000 0.00018(11) 0.000
O1 0.030(2) 0.0142(17) 0.0068(19) 0.0008(11) -0.0001(16) -0.0018(11)
O1W 0.0210(19) 0.0235(19) 0.020(2) -0.0029(16) 0.0012(17) 0.0004(14)
N1 0.020(2) 0.010(2) 0.005(2) 0.0009(13) 0.003(2) 0.0034(14)
N2 0.0186(18) 0.0165(19) 0.0114(19) 0.0003(15) 0.0049(15) 0.0007(15)
N3 0.0192(16) 0.0221(19) 0.0101(17) 0.0003(15) -0.0004(13) 0.0008(14)
N4 0.014(2) 0.025(2) 0.012(2) -0.0004(14) 0.0007(19) -0.0022(13)
C1 0.0154(19) 0.013(2) 0.008(2) -0.0013(18) 0.0026(16) 0.0030(18)
C33 0.020(2) 0.010(2) 0.005(2) 0.0009(13) 0.003(2) 0.0034(14)
O4 0.0192(16) 0.0221(19) 0.0101(17) 0.0003(15) -0.0004(13) 0.0008(14)

loop_
_atom_type_symbol
_atom_type_description
_atom_type_scat_dispersion_real
_atom_type_scat_dispersion_imag
_atom_type_scat_source
C C 0.0033 0.0016 'International Tables Vol C Tables 4.2.6.8 and 6.1.1.4'
H H 0.0000 0.0000 'International Tables Vol C Tables 4.2.6.8 and 6.1.1.4'
N N 0.0061 0.0033 'International Tables Vol C Tables 4.2.6.8 and 6.1.1.4'
O O 0.0106 0.0060 'International Tables Vol C Tables 4.2.6.8 and 6.1.1.4'
Pb Pb -3.3944 10.1111 'International Tables Vol C Tables 4.2.6.8 and 6.1.1.4'

loop_
_geom_angle_atom_site_label_1
_geom_angle_atom_site_label_2
_geom_angle_atom_site_label_3
_geom_angle
_geom_angle_site_symmetry_1
_geom_angle_site_symmetry_3
_geom_angle_publ_flag
O1 Pb1 O1 64.29(16) 2_645 1_545 ?
O1 Pb1 O1 179.83(6) 1_545 2_655 ?
O1 Pb1 O1 115.88(15) 2_645 2_655 ?
O1 Pb1 O1 115.88(15) 1_545 . ?
O1 Pb1 O1 179.83(6) 2_645 . ?
O1 Pb1 O1 63.95(16) 2_655 . ?
O1 Pb1 O1W 76.20(12) . 2_655 ?
O1 Pb1 O1W 73.90(12) 1_545 2_655 ?
O1 Pb1 O1W 103.88(12) 1_545 . ?
O1 Pb1 O1W 103.88(12) 2_645 2_655 ?
O1 Pb1 O1W 76.20(12) 2_655 . ?
O1 Pb1 O1W 106.03(12) . . ?
O1 Pb1 O1W 73.90(12) 2_645 . ?
O1 Pb1 O1W 106.03(12) 2_655 2_655 ?
O1W Pb1 O1W 177.46(15) . 2_655 ?
Pb1 O1 Pb1 115.88(15) 1_565 . ?
N1 O1 Pb1 128.6(2) . . ?
N1 O1 Pb1 114.6(2) . 1_565 ?
Pb1 O1W H1WA 117(5) . . ?
Pb1 O1W H1WB 107(6) . . ?
H1WA O1W H1WB 109(6) . . ?
O1 N1 N2 123.1(4) . . ?
O1 N1 C1 128.4(4) . . ?
N2 N1 C1 108.4(4) . . ?
N2 N3 N4 111.1(3) . . ?
C1 N4 N3 105.6(4) . . ?
N1 C1 C1 126.0(5) . 5_666 ?
N4 C1 N1 109.2(4) . . ?
N4 C1 C1 124.8(5) . 5_666 ?

loop_
_geom_bond_atom_site_label_1
_geom_bond_atom_site_label_2
_geom_bond_distance
_geom_bond_site_symmetry_2
_geom_bond_publ_flag
Pb1 O1 2.593(3) 2_645 ?
Pb1 O1 2.593(3) 1_545 ?
Pb1 O1 2.605(3) . ?
Pb1 O1 2.605(3) 2_655 ?
Pb1 O1W 2.647(4) . ?
Pb1 O1W 2.647(4) 2_655 ?
O1 Pb1 2.593(3) 1_565 ?
O1 N1 1.305(7) . ?
O1W H1WA 0.87(2) . ?
O1W H1WB 0.86(2) . ?
N1 N2 1.329(6) . ?
N1 C1 1.398(6) . ?
N2 N3 1.362(5) . ?
N3 N4 1.367(5) . ?
N4 C1 1.317(6) . ?
C1 C1 1.450(8) 5_666 ?
